data_1571470
loop_
_publ_author_name
'Shimazaki, Runa'
'Sadakiyo, Masaaki'

_publ_section_title
;
 Ethidium benzoate methanol monosolvate
;
_journal_coeditor_code TK4103
_journal_issue 4
_journal_name_full IUCrData
_journal_paper_doi 10.1107/S241431462400302X
_journal_volume 9
_journal_year 2024
_chemical_formula_iupac 'C21 H20 N3 +, C7 H5 O2 -, C H4 O'
_chemical_formula_moiety 'C21 H20 N3 +, C7 H5 O2 -, C H4 O'
_chemical_formula_sum 'C29 H29 N3 O3'
_chemical_formula_weight 467.55
_chemical_name_common
;
Ethidium benzoate methanol monosolvate
;
_chemical_name_systematic
;
8-Amino-5-ethyl-6-phenylphenanthridin-5-ium benzoate methanol monosolvate
;
_space_group_crystal_system monoclinic
_space_group_IT_number 15
_space_group_name_Hall '-C 2yc'
_space_group_name_H-M_alt 'C 1 2/c 1'
_atom_sites_solution_hydrogens geom
_audit_creation_method SHELXL-2018/3
_cell_angle_alpha 90
_cell_angle_beta 107.4952(10)
_cell_angle_gamma 90
_cell_formula_units_Z 8
_cell_length_a 22.0407(6)
_cell_length_b 12.4642(3)
_cell_length_c 18.0706(5)
_cell_measurement_reflns_used 6092
_cell_measurement_temperature 90(2)
_cell_measurement_theta_max 28.58
_cell_measurement_theta_min 2.80
_cell_volume 4734.7(2)
_computing_cell_refinement
;
SAINT (Bruker, 2021)
;
_computing_data_collection
;
APEX4 (Bruker, 2021)
;
_computing_data_reduction
;
SAINT (Bruker, 2021)
;
_computing_molecular_graphics
;
DIAMOND (Brandenburg, 2014)
;
_computing_publication_material
;
<i>Yadokari-XG</i> (Kabuto <i>et al.</i>,  2009)
;
_computing_structure_refinement
;
<i>SHELXL2018/3</i> (Sheldrick, 2015)
;
_computing_structure_solution
;
SIR-2019 (Burla <i>et al.</i>,  2015)
;
_diffrn_ambient_temperature 90(2)
_diffrn_measured_fraction_theta_full 0.998
_diffrn_measured_fraction_theta_max 0.947
_diffrn_measurement_device_type 'Bruker PHOTON II CPAD'
_diffrn_measurement_method '\f and \w scans'
_diffrn_radiation_type MoK\a
_diffrn_radiation_wavelength 0.71069
_diffrn_reflns_av_R_equivalents 0.0636
_diffrn_reflns_av_unetI/netI 0.0547
_diffrn_reflns_limit_h_max 27
_diffrn_reflns_limit_h_min -29
_diffrn_reflns_limit_k_max 15
_diffrn_reflns_limit_k_min -16
_diffrn_reflns_limit_l_max 24
_diffrn_reflns_limit_l_min -24
_diffrn_reflns_number 29963
_diffrn_reflns_theta_full 25.240
_diffrn_reflns_theta_max 29.198
_diffrn_reflns_theta_min 1.937
_diffrn_source 'fine-focus sealed tube'
_exptl_absorpt_coefficient_mu 0.086
_exptl_absorpt_correction_T_max 0.7458
_exptl_absorpt_correction_T_min 0.6905
_exptl_absorpt_correction_type multi-scan
_exptl_absorpt_process_details
;
(SADABS; Krause <i>et al.</i>,  2015)
;
_exptl_crystal_colour red
_exptl_crystal_density_diffrn 1.312
_exptl_crystal_density_method 'not measured'
_exptl_crystal_description block
_exptl_crystal_F_000 1984
_exptl_crystal_size_max 0.300
_exptl_crystal_size_mid 0.150
_exptl_crystal_size_min 0.100
_refine_diff_density_max 0.510
_refine_diff_density_min -0.271
_refine_ls_extinction_method none
_refine_ls_goodness_of_fit_ref 1.048
_refine_ls_hydrogen_treatment constr
_refine_ls_matrix_type full
_refine_ls_number_parameters 319
_refine_ls_number_reflns 6087
_refine_ls_number_restraints 0
_refine_ls_restrained_S_all 1.048
_refine_ls_R_factor_all 0.0688
_refine_ls_R_factor_gt 0.0532
_refine_ls_shift/su_max 0.000
_refine_ls_shift/su_mean 0.000
_refine_ls_structure_factor_coef Fsqd
_refine_ls_weighting_details 'w=1/[\s^2^(Fo^2^)+(0.0683P)^2^+4.3384P] where P=(Fo^2^+2Fc^2^)/3'
_refine_ls_weighting_scheme calc
_refine_ls_wR_factor_gt 0.1390
_refine_ls_wR_factor_ref 0.1504
_reflns_number_gt 4736
_reflns_number_total 6087
_reflns_threshold_expression 'I > 2\s(I)'
_cod_data_source_file tk4103.cif
_cod_data_source_block I
_cod_original_sg_symbol_H-M 'C 2/c'
_cod_database_code 1571470
_shelx_space_group_comment
;
The symmetry employed for this shelxl refinement is uniquely defined
by the following loop, which should always be used as a source of
symmetry information in preference to the above space-group names.
They are only intended as comments.
;
_shelx_estimated_absorpt_t_min 0.975
_shelx_estimated_absorpt_t_max 0.991

loop_
_space_group_symop_operation_xyz
'x, y, z'
'-x, y, -z+1/2'
'x+1/2, y+1/2, z'
'-x+1/2, y+1/2, -z+1/2'
'-x, -y, -z'
'x, -y, z-1/2'
'-x+1/2, -y+1/2, -z'
'x+1/2, -y+1/2, z-1/2'

loop_
_atom_site_type_symbol
_atom_site_label
_atom_site_fract_x
_atom_site_fract_y
_atom_site_fract_z
_atom_site_U_iso_or_equiv
_atom_site_adp_type
_atom_site_calc_flag
_atom_site_occupancy
_atom_site_disorder_assembly
_atom_site_disorder_group
N N1 0.41329(6) 0.45032(9) 0.33925(7) 0.0185(3) Uani d 1 . .
O O1 0.69273(5) 0.72829(8) 0.31166(7) 0.0271(3) Uani d 1 . .
C C1 0.52679(7) 0.33972(11) 0.35270(8) 0.0188(3) Uani d 1 . .
C C2 0.52645(7) 0.45352(11) 0.35874(8) 0.0187(3) Uani d 1 . .
C C3 0.46802(7) 0.28272(11) 0.33491(8) 0.0189(3) Uani d 1 . .
O O2 0.69837(6) 0.89712(9) 0.27351(7) 0.0308(3) Uani d 1 . .
C C4 0.41035(7) 0.33857(11) 0.32620(8) 0.0190(3) Uani d 1 . .
C C5 0.58308(7) 0.51335(11) 0.36914(8) 0.0203(3) Uani d 1 . .
H H5 0.581926 0.589338 0.372557 0.024 Uiso calc 1 . .
C C6 0.46801(7) 0.50549(11) 0.35457(8) 0.0184(3) Uani d 1 . .
O O3 0.29255(6) 0.86288(10) 0.36827(7) 0.0333(3) Uani d 1 . .
H H3 0.297556 0.860786 0.324012 0.050 Uiso calc 1 . .
N N2 0.29253(6) 0.12236(10) 0.26776(8) 0.0271(3) Uani d 1 . .
H H2 0.256774 0.157719 0.261451 0.033 Uiso calc 1 . .
H H2A 0.291688 0.052819 0.259098 0.033 Uiso calc 1 . .
C C7 0.35174(7) 0.28527(12) 0.30498(9) 0.0209(3) Uani d 1 . .
H H7 0.313740 0.324333 0.300220 0.025 Uiso calc 1 . .
C C8 0.58634(7) 0.28949(12) 0.36280(8) 0.0209(3) Uani d 1 . .
H H8 0.588537 0.213396 0.361985 0.025 Uiso calc 1 . .
C C9 0.40670(7) 0.11801(12) 0.30101(9) 0.0230(3) Uani d 1 . .
H H9 0.405605 0.042653 0.292810 0.028 Uiso calc 1 . .
C C10 0.64007(7) 0.46248(12) 0.37438(8) 0.0206(3) Uani d 1 . .
N N3 0.69510(7) 0.51611(11) 0.38180(9) 0.0291(3) Uani d 1 . .
H H3A 0.695708 0.586676 0.383493 0.035 Uiso calc 1 . .
H H3B 0.730214 0.480361 0.384930 0.035 Uiso calc 1 . .
C C11 0.64045(7) 0.34775(12) 0.37364(8) 0.0217(3) Uani d 1 . .
H H11 0.679646 0.311216 0.380930 0.026 Uiso calc 1 . .
C C12 0.46366(7) 0.17005(12) 0.32241(9) 0.0213(3) Uani d 1 . .
H H12 0.501570 0.129871 0.329174 0.026 Uiso calc 1 . .
C C13 0.34882(7) 0.17493(12) 0.29078(8) 0.0213(3) Uani d 1 . .
C C14 0.35344(7) 0.50599(12) 0.33950(9) 0.0218(3) Uani d 1 . .
H H14 0.317546 0.478366 0.296421 0.026 Uiso calc 1 . .
H H14A 0.357563 0.583836 0.331271 0.026 Uiso calc 1 . .
C C15 0.46851(7) 0.62318(11) 0.36976(8) 0.0195(3) Uani d 1 . .
C C16 0.68832(7) 0.82758(12) 0.31927(9) 0.0223(3) Uani d 1 . .
C C17 0.67009(7) 0.86787(12) 0.38850(9) 0.0236(3) Uani d 1 . .
C C18 0.49149(8) 0.66099(13) 0.44535(9) 0.0255(3) Uani d 1 . .
H H18 0.503879 0.611805 0.487379 0.031 Uiso calc 1 . .
C C19 0.33973(8) 0.48795(14) 0.41613(10) 0.0298(4) Uani d 1 . .
H H19 0.340212 0.410852 0.426940 0.045 Uiso calc 1 . .
H H19A 0.297811 0.517464 0.412963 0.045 Uiso calc 1 . .
H H19B 0.372324 0.523897 0.457891 0.045 Uiso calc 1 . .
C C20 0.65307(9) 0.97436(14) 0.39351(10) 0.0342(4) Uani d 1 . .
H H20 0.652014 1.022597 0.352441 0.041 Uiso calc 1 . .
C C21 0.45042(8) 0.69580(12) 0.30839(9) 0.0240(3) Uani d 1 . .
H H21 0.434456 0.670472 0.256566 0.029 Uiso calc 1 . .
C C22 0.49639(9) 0.77075(13) 0.45959(10) 0.0300(4) Uani d 1 . .
H H22 0.511866 0.796341 0.511400 0.036 Uiso calc 1 . .
C C23 0.47885(8) 0.84285(13) 0.39869(10) 0.0289(4) Uani d 1 . .
H H23 0.482578 0.917811 0.408518 0.035 Uiso calc 1 . .
C C24 0.67216(9) 0.79923(14) 0.44987(10) 0.0324(4) Uani d 1 . .
H H24 0.683412 0.726078 0.447166 0.039 Uiso calc 1 . .
C C25 0.45578(8) 0.80517(13) 0.32318(10) 0.0278(3) Uani d 1 . .
H H25 0.443564 0.854601 0.281290 0.033 Uiso calc 1 . .
C C26 0.64006(9) 0.94195(15) 0.51899(10) 0.0340(4) Uani d 1 . .
H H26 0.629493 0.967049 0.563207 0.041 Uiso calc 1 . .
C C27 0.63763(10) 1.01061(15) 0.45818(11) 0.0374(4) Uani d 1 . .
H H27 0.625279 1.083222 0.460647 0.045 Uiso calc 1 . .
C C28 0.65795(10) 0.83670(15) 0.51494(11) 0.0391(4) Uani d 1 . .
H H28 0.660563 0.789493 0.557056 0.047 Uiso calc 1 . .
C C29 0.30916(9) 0.76352(14) 0.40501(11) 0.0351(4) Uani d 1 . .
H H29 0.354249 0.749124 0.412005 0.053 Uiso calc 1 . .
H H29A 0.283218 0.706941 0.372969 0.053 Uiso calc 1 . .
H H29B 0.301619 0.764985 0.455754 0.053 Uiso calc 1 . .

loop_
_atom_site_aniso_label
_atom_site_aniso_U_11
_atom_site_aniso_U_22
_atom_site_aniso_U_33
_atom_site_aniso_U_12
_atom_site_aniso_U_13
_atom_site_aniso_U_23
N1 0.0208(6) 0.0152(6) 0.0197(6) 0.0019(4) 0.0063(5) 0.0003(4)
O1 0.0308(6) 0.0187(5) 0.0341(6) 0.0025(4) 0.0133(5) 0.0023(4)
C1 0.0236(7) 0.0166(7) 0.0165(6) 0.0012(5) 0.0064(5) 0.0007(5)
C2 0.0223(7) 0.0171(7) 0.0160(6) 0.0022(5) 0.0048(5) 0.0008(5)
C3 0.0224(7) 0.0166(7) 0.0188(7) 0.0010(5) 0.0077(6) 0.0001(5)
O2 0.0429(7) 0.0208(6) 0.0331(6) -0.0014(5) 0.0181(5) 0.0030(4)
C4 0.0244(7) 0.0146(7) 0.0179(6) 0.0012(5) 0.0064(5) -0.0007(5)
C5 0.0243(7) 0.0152(7) 0.0212(7) 0.0007(5) 0.0065(6) 0.0011(5)
C6 0.0234(7) 0.0155(7) 0.0162(6) 0.0011(5) 0.0056(5) 0.0010(5)
O3 0.0448(7) 0.0262(6) 0.0324(6) 0.0095(5) 0.0169(6) 0.0010(5)
N2 0.0233(7) 0.0180(6) 0.0405(8) -0.0020(5) 0.0102(6) -0.0053(5)
C7 0.0209(7) 0.0184(7) 0.0247(7) 0.0018(5) 0.0085(6) 0.0003(5)
C8 0.0241(7) 0.0159(7) 0.0220(7) 0.0031(5) 0.0057(6) -0.0001(5)
C9 0.0289(8) 0.0157(7) 0.0254(7) 0.0003(6) 0.0099(6) -0.0015(5)
C10 0.0222(7) 0.0201(7) 0.0194(7) 0.0001(5) 0.0061(6) 0.0016(5)
N3 0.0231(7) 0.0198(6) 0.0457(9) 0.0012(5) 0.0122(6) 0.0026(6)
C11 0.0218(7) 0.0209(7) 0.0225(7) 0.0039(5) 0.0066(6) 0.0013(5)
C12 0.0236(7) 0.0174(7) 0.0232(7) 0.0023(5) 0.0077(6) -0.0002(5)
C13 0.0248(7) 0.0192(7) 0.0209(7) -0.0012(5) 0.0085(6) -0.0014(5)
C14 0.0209(7) 0.0158(7) 0.0294(8) 0.0030(5) 0.0086(6) -0.0010(5)
C15 0.0195(7) 0.0157(7) 0.0237(7) 0.0012(5) 0.0069(6) -0.0008(5)
C16 0.0204(7) 0.0200(7) 0.0260(7) 0.0001(5) 0.0062(6) 0.0009(6)
C17 0.0238(7) 0.0222(7) 0.0239(7) -0.0019(6) 0.0059(6) 0.0005(6)
C18 0.0320(8) 0.0208(7) 0.0221(7) 0.0018(6) 0.0059(6) 0.0005(6)
C19 0.0331(9) 0.0253(8) 0.0361(9) 0.0038(6) 0.0178(7) -0.0020(6)
C20 0.0497(11) 0.0247(8) 0.0302(9) 0.0074(7) 0.0153(8) 0.0053(7)
C21 0.0282(8) 0.0194(7) 0.0225(7) 0.0026(6) 0.0048(6) 0.0007(5)
C22 0.0408(10) 0.0232(8) 0.0240(8) -0.0001(7) 0.0068(7) -0.0048(6)
C23 0.0345(9) 0.0161(7) 0.0347(9) 0.0008(6) 0.0082(7) -0.0033(6)
C24 0.0453(10) 0.0225(8) 0.0312(9) 0.0001(7) 0.0140(8) 0.0025(6)
C25 0.0335(9) 0.0185(7) 0.0296(8) 0.0043(6) 0.0070(7) 0.0036(6)
C26 0.0395(10) 0.0354(9) 0.0285(8) -0.0029(7) 0.0125(7) -0.0045(7)
C27 0.0518(12) 0.0271(9) 0.0335(9) 0.0075(8) 0.0133(8) -0.0013(7)
C28 0.0572(12) 0.0304(9) 0.0322(9) -0.0039(8) 0.0174(9) 0.0040(7)
C29 0.0366(10) 0.0297(9) 0.0391(10) 0.0067(7) 0.0117(8) 0.0031(7)

loop_
_atom_type_symbol
_atom_type_description
_atom_type_scat_dispersion_real
_atom_type_scat_dispersion_imag
_atom_type_scat_source
C C 0.0033 0.0016 'International Tables Vol C Tables 4.2.6.8 and 6.1.1.4'
H H 0.0000 0.0000 'International Tables Vol C Tables 4.2.6.8 and 6.1.1.4'
N N 0.0061 0.0033 'International Tables Vol C Tables 4.2.6.8 and 6.1.1.4'
O O 0.0106 0.0060 'International Tables Vol C Tables 4.2.6.8 and 6.1.1.4'

loop_
_geom_angle_atom_site_label_1
_geom_angle_atom_site_label_2
_geom_angle_atom_site_label_3
_geom_angle_site_symmetry_1
_geom_angle_site_symmetry_3
_geom_angle
_geom_angle_publ_flag
C6 N1 C4 . . 122.23(12) ?
C6 N1 C14 . . 120.09(12) ?
C4 N1 C14 . . 117.61(12) ?
C8 C1 C2 . . 117.20(13) ?
C8 C1 C3 . . 123.55(13) ?
C2 C1 C3 . . 119.23(13) ?
C5 C2 C1 . . 120.66(13) ?
C5 C2 C6 . . 120.96(13) ?
C1 C2 C6 . . 118.38(13) ?
C4 C3 C12 . . 116.91(13) ?
C4 C3 C1 . . 120.27(13) ?
C12 C3 C1 . . 122.78(13) ?
C7 C4 N1 . . 120.44(13) ?
C7 C4 C3 . . 121.39(13) ?
N1 C4 C3 . . 118.17(13) ?
C10 C5 C2 . . 120.85(13) ?
C10 C5 H5 . . 119.6 ?
C2 C5 H5 . . 119.6 ?
N1 C6 C2 . . 121.34(13) ?
N1 C6 C15 . . 119.87(13) ?
C2 C6 C15 . . 118.77(13) ?
C29 O3 H3 . . 109.5 ?
C13 N2 H2 . . 120.0 ?
C13 N2 H2A . . 120.0 ?
H2 N2 H2A . . 120.0 ?
C13 C7 C4 . . 120.35(13) ?
C13 C7 H7 . . 119.8 ?
C4 C7 H7 . . 119.8 ?
C11 C8 C1 . . 121.44(14) ?
C11 C8 H8 . . 119.3 ?
C1 C8 H8 . . 119.3 ?
C12 C9 C13 . . 120.90(14) ?
C12 C9 H9 . . 119.5 ?
C13 C9 H9 . . 119.5 ?
N3 C10 C5 . . 123.17(14) ?
N3 C10 C11 . . 119.10(14) ?
C5 C10 C11 . . 117.71(13) ?
C10 N3 H3A . . 120.0 ?
C10 N3 H3B . . 120.0 ?
H3A N3 H3B . . 120.0 ?
C8 C11 C10 . . 121.88(14) ?
C8 C11 H11 . . 119.1 ?
C10 C11 H11 . . 119.1 ?
C9 C12 C3 . . 121.90(14) ?
C9 C12 H12 . . 119.1 ?
C3 C12 H12 . . 119.1 ?
N2 C13 C7 . . 121.36(14) ?
N2 C13 C9 . . 120.13(13) ?
C7 C13 C9 . . 118.51(13) ?
N1 C14 C19 . . 110.62(12) ?
N1 C14 H14 . . 109.5 ?
C19 C14 H14 . . 109.5 ?
N1 C14 H14A . . 109.5 ?
C19 C14 H14A . . 109.5 ?
H14 C14 H14A . . 108.1 ?
C18 C15 C21 . . 119.65(14) ?
C18 C15 C6 . . 119.68(13) ?
C21 C15 C6 . . 120.51(13) ?
O1 C16 O2 . . 124.88(15) ?
O1 C16 C17 . . 117.93(13) ?
O2 C16 C17 . . 117.19(13) ?
C20 C17 C24 . . 118.72(15) ?
C20 C17 C16 . . 121.05(14) ?
C24 C17 C16 . . 120.19(14) ?
C15 C18 C22 . . 120.07(14) ?
C15 C18 H18 . . 120.0 ?
C22 C18 H18 . . 120.0 ?
C14 C19 H19 . . 109.5 ?
C14 C19 H19A . . 109.5 ?
H19 C19 H19A . . 109.5 ?
C14 C19 H19B . . 109.5 ?
H19 C19 H19B . . 109.5 ?
H19A C19 H19B . . 109.5 ?
C27 C20 C17 . . 120.36(16) ?
C27 C20 H20 . . 119.8 ?
C17 C20 H20 . . 119.8 ?
C25 C21 C15 . . 119.84(14) ?
C25 C21 H21 . . 120.1 ?
C15 C21 H21 . . 120.1 ?
C23 C22 C18 . . 120.30(15) ?
C23 C22 H22 . . 119.8 ?
C18 C22 H22 . . 119.8 ?
C22 C23 C25 . . 119.67(15) ?
C22 C23 H23 . . 120.2 ?
C25 C23 H23 . . 120.2 ?
C28 C24 C17 . . 120.51(16) ?
C28 C24 H24 . . 119.7 ?
C17 C24 H24 . . 119.7 ?
C23 C25 C21 . . 120.46(15) ?
C23 C25 H25 . . 119.8 ?
C21 C25 H25 . . 119.8 ?
C28 C26 C27 . . 119.40(17) ?
C28 C26 H26 . . 120.3 ?
C27 C26 H26 . . 120.3 ?
C26 C27 C20 . . 120.51(17) ?
C26 C27 H27 . . 119.7 ?
C20 C27 H27 . . 119.7 ?
C26 C28 C24 . . 120.48(17) ?
C26 C28 H28 . . 119.8 ?
C24 C28 H28 . . 119.8 ?
O3 C29 H29 . . 109.5 ?
O3 C29 H29A . . 109.5 ?
H29 C29 H29A . . 109.5 ?
O3 C29 H29B . . 109.5 ?
H29 C29 H29B . . 109.5 ?
H29A C29 H29B . . 109.5 ?

loop_
_geom_bond_atom_site_label_1
_geom_bond_atom_site_label_2
_geom_bond_site_symmetry_2
_geom_bond_distance
_geom_bond_publ_flag
N1 C6 . 1.3428(19) ?
N1 C4 . 1.4109(18) ?
N1 C14 . 1.4917(18) ?
O1 C16 . 1.2523(18) ?
C1 C8 . 1.416(2) ?
C1 C2 . 1.423(2) ?
C1 C3 . 1.427(2) ?
C2 C5 . 1.417(2) ?
C2 C6 . 1.423(2) ?
C3 C4 . 1.416(2) ?
C3 C12 . 1.421(2) ?
O2 C16 . 1.2626(19) ?
C4 C7 . 1.400(2) ?
C5 C10 . 1.385(2) ?
C5 H5 . 0.9500 ?
C6 C15 . 1.4918(19) ?
O3 C29 . 1.401(2) ?
O3 H3 . 0.8400 ?
N2 C13 . 1.353(2) ?
N2 H2 . 0.8800 ?
N2 H2A . 0.8800 ?
C7 C13 . 1.397(2) ?
C7 H7 . 0.9500 ?
C8 C11 . 1.359(2) ?
C8 H8 . 0.9500 ?
C9 C12 . 1.362(2) ?
C9 C13 . 1.422(2) ?
C9 H9 . 0.9500 ?
C10 N3 . 1.356(2) ?
C10 C11 . 1.430(2) ?
N3 H3A . 0.8800 ?
N3 H3B . 0.8800 ?
C11 H11 . 0.9500 ?
C12 H12 . 0.9500 ?
C14 C19 . 1.520(2) ?
C14 H14 . 0.9900 ?
C14 H14A . 0.9900 ?
C15 C18 . 1.389(2) ?
C15 C21 . 1.394(2) ?
C16 C17 . 1.510(2) ?
C17 C20 . 1.390(2) ?
C17 C24 . 1.390(2) ?
C18 C22 . 1.390(2) ?
C18 H18 . 0.9500 ?
C19 H19 . 0.9800 ?
C19 H19A . 0.9800 ?
C19 H19B . 0.9800 ?
C20 C27 . 1.387(3) ?
C20 H20 . 0.9500 ?
C21 C25 . 1.387(2) ?
C21 H21 . 0.9500 ?
C22 C23 . 1.383(2) ?
C22 H22 . 0.9500 ?
C23 C25 . 1.387(2) ?
C23 H23 . 0.9500 ?
C24 C28 . 1.386(3) ?
C24 H24 . 0.9500 ?
C25 H25 . 0.9500 ?
C26 C28 . 1.378(3) ?
C26 C27 . 1.381(3) ?
C26 H26 . 0.9500 ?
C27 H27 . 0.9500 ?
C28 H28 . 0.9500 ?
C29 H29 . 0.9800 ?
C29 H29A . 0.9800 ?
C29 H29B . 0.9800 ?

loop_
_geom_hbond_atom_site_label_D
_geom_hbond_atom_site_label_H
_geom_hbond_atom_site_label_A
_geom_hbond_site_symmetry_A
_geom_hbond_distance_DH
_geom_hbond_distance_HA
_geom_hbond_distance_DA
_geom_hbond_angle_DHA
O3 H3 O2 2_655 0.84 1.85 2.6636(17) 163
N2 H2 O1 3_445 0.88 2.09 2.8741(18) 148
N2 H2A O2 2_645 0.88 2.06 2.9271(17) 169
N3 H3A O1 1_555 0.88 2.18 2.9264(18) 142
N3 H3B O3 3_545 0.88 2.09 2.939(2) 162

loop_
_geom_torsion_atom_site_label_1
_geom_torsion_atom_site_label_2
_geom_torsion_atom_site_label_3
_geom_torsion_atom_site_label_4
_geom_torsion_site_symmetry_1
_geom_torsion_site_symmetry_2
_geom_torsion_site_symmetry_3
_geom_torsion_site_symmetry_4
_geom_torsion
_geom_torsion_publ_flag
C8 C1 C2 C5 . . . . 4.2(2) ?
C3 C1 C2 C5 . . . . -174.09(13) ?
C8 C1 C2 C6 . . . . -175.42(12) ?
C3 C1 C2 C6 . . . . 6.3(2) ?
C8 C1 C3 C4 . . . . 179.54(13) ?
C2 C1 C3 C4 . . . . -2.3(2) ?
C8 C1 C3 C12 . . . . -2.8(2) ?
C2 C1 C3 C12 . . . . 175.40(13) ?
C6 N1 C4 C7 . . . . -175.44(13) ?
C14 N1 C4 C7 . . . . 7.59(19) ?
C6 N1 C4 C3 . . . . 4.3(2) ?
C14 N1 C4 C3 . . . . -172.63(12) ?
C12 C3 C4 C7 . . . . -1.0(2) ?
C1 C3 C4 C7 . . . . 176.79(13) ?
C12 C3 C4 N1 . . . . 179.18(12) ?
C1 C3 C4 N1 . . . . -3.0(2) ?
C1 C2 C5 C10 . . . . -0.6(2) ?
C6 C2 C5 C10 . . . . 178.99(13) ?
C4 N1 C6 C2 . . . . -0.2(2) ?
C14 N1 C6 C2 . . . . 176.68(12) ?
C4 N1 C6 C15 . . . . -178.53(12) ?
C14 N1 C6 C15 . . . . -1.6(2) ?
C5 C2 C6 N1 . . . . 175.22(13) ?
C1 C2 C6 N1 . . . . -5.2(2) ?
C5 C2 C6 C15 . . . . -6.5(2) ?
C1 C2 C6 C15 . . . . 173.15(12) ?
N1 C4 C7 C13 . . . . 178.89(13) ?
C3 C4 C7 C13 . . . . -0.9(2) ?
C2 C1 C8 C11 . . . . -3.5(2) ?
C3 C1 C8 C11 . . . . 174.73(14) ?
C2 C5 C10 N3 . . . . 177.79(14) ?
C2 C5 C10 C11 . . . . -3.7(2) ?
C1 C8 C11 C10 . . . . -0.9(2) ?
N3 C10 C11 C8 . . . . -176.92(14) ?
C5 C10 C11 C8 . . . . 4.5(2) ?
C13 C9 C12 C3 . . . . -0.4(2) ?
C4 C3 C12 C9 . . . . 1.7(2) ?
C1 C3 C12 C9 . . . . -176.06(14) ?
C4 C7 C13 N2 . . . . -177.83(14) ?
C4 C7 C13 C9 . . . . 2.2(2) ?
C12 C9 C13 N2 . . . . 178.47(14) ?
C12 C9 C13 C7 . . . . -1.5(2) ?
C6 N1 C14 C19 . . . . -98.78(15) ?
C4 N1 C14 C19 . . . . 78.27(16) ?
N1 C6 C15 C18 . . . . 103.00(17) ?
C2 C6 C15 C18 . . . . -75.35(19) ?
N1 C6 C15 C21 . . . . -81.64(18) ?
C2 C6 C15 C21 . . . . 100.00(17) ?
O1 C16 C17 C20 . . . . -168.22(16) ?
O2 C16 C17 C20 . . . . 12.2(2) ?
O1 C16 C17 C24 . . . . 14.0(2) ?
O2 C16 C17 C24 . . . . -165.61(16) ?
C21 C15 C18 C22 . . . . 0.0(2) ?
C6 C15 C18 C22 . . . . 175.40(15) ?
C24 C17 C20 C27 . . . . -0.9(3) ?
C16 C17 C20 C27 . . . . -178.76(17) ?
C18 C15 C21 C25 . . . . 0.3(2) ?
C6 C15 C21 C25 . . . . -175.05(14) ?
C15 C18 C22 C23 . . . . -0.4(3) ?
C18 C22 C23 C25 . . . . 0.5(3) ?
C20 C17 C24 C28 . . . . -0.5(3) ?
C16 C17 C24 C28 . . . . 177.42(16) ?
C22 C23 C25 C21 . . . . -0.2(3) ?
C15 C21 C25 C23 . . . . -0.2(3) ?
C28 C26 C27 C20 . . . . -0.1(3) ?
C17 C20 C27 C26 . . . . 1.2(3) ?
C27 C26 C28 C24 . . . . -1.3(3) ?
C17 C24 C28 C26 . . . . 1.6(3) ?
